data_7024213
loop_
_publ_author_name
'Liu, Cai-Ming'
'Zhang, De-Qing'
'Zhu, Dao-Ben'

_publ_section_title
;
 A chiral screw propeller-like scalene triangle manganese(III) cluster.
;
_journal_issue 7
_journal_name_full 'Dalton transactions (Cambridge, England : 2003)'
_journal_page_first 1781
_journal_page_last 1785
_journal_paper_doi 10.1039/b913062d
_journal_volume 39
_journal_year 2010
_chemical_absolute_configuration syn
_chemical_formula_sum 'C34 H48 Cl2 Mn3 N3 O13'
_chemical_formula_weight 942.47
_chemical_name_systematic
;
?
;
_space_group_IT_number 19
_symmetry_cell_setting orthorhombic
_symmetry_space_group_name_Hall 'P 2ac 2ab'
_symmetry_space_group_name_H-M 'P 21 21 21'
_atom_sites_solution_hydrogens geom
_atom_sites_solution_primary direct
_atom_sites_solution_secondary difmap
_audit_creation_method SHELXL-97
_cell_angle_alpha 90.00
_cell_angle_beta 90.00
_cell_angle_gamma 90.00
_cell_formula_units_Z 4
_cell_length_a 11.956(2)
_cell_length_b 15.464(3)
_cell_length_c 22.995(5)
_cell_measurement_reflns_used 23064
_cell_measurement_temperature 293(2)
_cell_measurement_theta_max 25.00
_cell_measurement_theta_min 1.92
_cell_volume 4251.5(14)
_computing_cell_refinement SMART
_computing_data_collection 'SMART (Bruker, 2000)'
_computing_data_reduction 'SAINT (Bruker, 2000)'
_computing_molecular_graphics 'SHELXL-97 (Sheldrick, 1997)'
_computing_publication_material 'SHELXL-97 (Sheldrick, 1997)'
_computing_structure_refinement 'SHELXL-97 (Sheldrick, 1997)'
_computing_structure_solution 'SHELXS-97 (Sheldrick, 1990)'
_diffrn_ambient_temperature 293(2)
_diffrn_detector_area_resol_mean '15x15 microns'
_diffrn_measured_fraction_theta_full 0.995
_diffrn_measured_fraction_theta_max 0.995
_diffrn_measurement_device_type 'CCD area dtetector'
_diffrn_measurement_method 'phi and omega scans'
_diffrn_radiation_monochromator graphite
_diffrn_radiation_source 'fine-focus sealed tube'
_diffrn_radiation_type MoK\a
_diffrn_radiation_wavelength 0.71073
_diffrn_reflns_av_R_equivalents 0.0954
_diffrn_reflns_av_sigmaI/netI 0.1180
_diffrn_reflns_limit_h_max 14
_diffrn_reflns_limit_h_min -12
_diffrn_reflns_limit_k_max 18
_diffrn_reflns_limit_k_min -16
_diffrn_reflns_limit_l_max 21
_diffrn_reflns_limit_l_min -27
_diffrn_reflns_number 23064
_diffrn_reflns_theta_full 25.00
_diffrn_reflns_theta_max 25.00
_diffrn_reflns_theta_min 1.92
_exptl_absorpt_coefficient_mu 1.065
_exptl_absorpt_correction_T_max 1.000000
_exptl_absorpt_correction_T_min 0.596850
_exptl_absorpt_correction_type 'empirical(SADABS, Sheldrick 1996)'
_exptl_crystal_colour 'Dark brown'
_exptl_crystal_density_diffrn 1.472
_exptl_crystal_density_method 'not measured'
_exptl_crystal_description 'Thin plate'
_exptl_crystal_F_000 1944
_exptl_crystal_size_max 0.30
_exptl_crystal_size_mid 0.30
_exptl_crystal_size_min 0.04
_refine_diff_density_max 1.017
_refine_diff_density_min -0.703
_refine_diff_density_rms 0.100
_refine_ls_abs_structure_details 'Flack H D (1983), Acta Cryst. A39, 876-881'
_refine_ls_abs_structure_Flack 0.06(4)
_refine_ls_extinction_method none
_refine_ls_goodness_of_fit_ref 1.050
_refine_ls_hydrogen_treatment constr
_refine_ls_matrix_type full
_refine_ls_number_parameters 478
_refine_ls_number_reflns 7458
_refine_ls_number_restraints 27
_refine_ls_restrained_S_all 1.050
_refine_ls_R_factor_all 0.1218
_refine_ls_R_factor_gt 0.0822
_refine_ls_shift/su_max 0.000
_refine_ls_shift/su_mean 0.000
_refine_ls_structure_factor_coef Fsqd
_refine_ls_weighting_details 'calc w=1/[\s^2^(Fo^2^)+(0.0873P)^2^+6.1405P] where P=(Fo^2^+2Fc^2^)/3'
_refine_ls_weighting_scheme calc
_refine_ls_wR_factor_gt 0.1898
_refine_ls_wR_factor_ref 0.2107
_reflns_number_gt 5090
_reflns_number_total 7458
_reflns_threshold_expression >2sigma(I)
_cod_data_source_file b913062d.txt
_cod_data_source_block b
_cod_depositor_comments
;
The following automatic conversions were performed:

'_symmetry_cell_setting' value 'ORTHORHOMBIC' changed to
'orthorhombic' according to
/home/saulius/struct/CIF-dictionaries/cif_core.dic dictionary named
'cif_core.dic' version 2.4.2 from 2011-04-26.

Automatic conversion script
Id: cif_fix_values 1891 2012-01-12 08:04:46Z andrius 
;
_cod_original_sg_symbol_H-M P2(1)2(1)2(1)
_cod_database_code 7024213

loop_
_symmetry_equiv_pos_as_xyz
'x, y, z'
'-x+1/2, -y, z+1/2'
'-x, y+1/2, -z+1/2'
'x+1/2, -y+1/2, -z'

loop_
_atom_site_label
_atom_site_type_symbol
_atom_site_fract_x
_atom_site_fract_y
_atom_site_fract_z
_atom_site_U_iso_or_equiv
_atom_site_adp_type
_atom_site_occupancy
_atom_site_symmetry_multiplicity
_atom_site_calc_flag
_atom_site_refinement_flags
_atom_site_disorder_assembly
_atom_site_disorder_group
Mn1 Mn 0.76015(11) 0.85507(10) 0.27968(6) 0.0454(4) Uani 1 1 d . A .
Mn2 Mn 0.78869(11) 0.90919(9) 0.13926(6) 0.0451(4) Uani 1 1 d . A .
Mn3 Mn 0.55358(11) 0.85316(10) 0.18576(7) 0.0460(4) Uani 1 1 d . A .
Cl1 Cl 0.8748(2) 0.7488(2) 0.33635(13) 0.0686(8) Uani 1 1 d . . .
Cl2 Cl 0.9091(3) 0.8348(2) 0.06611(13) 0.0722(8) Uani 1 1 d . . .
C1 C 1.0687(12) 1.1318(9) 0.3379(7) 0.099(3) Uani 1 1 d . . .
H1A H 1.1255 1.1266 0.3086 0.119 Uiso 1 1 calc R . .
H1B H 1.1021 1.1262 0.3757 0.119 Uiso 1 1 calc R . .
H1C H 1.0333 1.1873 0.3348 0.119 Uiso 1 1 calc R . .
C2 C 0.9054(12) 1.0626(8) 0.3678(6) 0.075(3) Uani 1 1 d . . .
C3 C 0.8885(14) 1.1116(8) 0.4150(6) 0.087(4) Uani 1 1 d . . .
H3A H 0.9426 1.1525 0.4243 0.105 Uiso 1 1 calc R . .
C4 C 0.7956(18) 1.1055(10) 0.4509(6) 0.111(6) Uani 1 1 d . . .
H4A H 0.7847 1.1454 0.4807 0.134 Uiso 1 1 calc R . .
C5 C 0.7215(16) 1.0414(9) 0.4423(5) 0.091(4) Uani 1 1 d . . .
H5A H 0.6621 1.0337 0.4679 0.109 Uiso 1 1 calc R . .
C6 C 0.7345(12) 0.9860(7) 0.3943(5) 0.067(3) Uani 1 1 d . . .
C7 C 0.8242(9) 0.9974(7) 0.3572(5) 0.059(3) Uani 1 1 d . . .
C8 C 0.6545(9) 0.9210(7) 0.3850(5) 0.059(3) Uani 1 1 d . . .
H8A H 0.5962 0.9195 0.4118 0.071 Uiso 1 1 calc R . .
C9 C 0.5584(10) 0.8015(9) 0.3404(5) 0.078(4) Uani 1 1 d . . .
H9A H 0.4923 0.8317 0.3255 0.094 Uiso 1 1 calc R . .
C10 C 0.5938(10) 0.7332(8) 0.2960(5) 0.076(2) Uani 1 1 d . . .
H10A H 0.6420 0.6907 0.3142 0.091 Uiso 1 1 calc R . .
H10B H 0.5285 0.7038 0.2807 0.091 Uiso 1 1 calc R . .
C11 C 0.5273(15) 0.7573(11) 0.3976(6) 0.118(6) Uani 1 1 d . . .
H11A H 0.5027 0.7999 0.4251 0.141 Uiso 1 1 calc R . .
H11B H 0.5915 0.7276 0.4129 0.141 Uiso 1 1 calc R . .
H11C H 0.4682 0.7165 0.3908 0.141 Uiso 1 1 calc R . .
C12 C 0.4950(12) 1.0851(9) -0.0248(7) 0.099(3) Uani 1 1 d . . .
H12A H 0.4315 1.0474 -0.0278 0.119 Uiso 1 1 calc R . .
H12B H 0.5324 1.0880 -0.0617 0.119 Uiso 1 1 calc R . .
H12C H 0.4704 1.1419 -0.0138 0.119 Uiso 1 1 calc R . .
C13 C 0.6669(8) 1.1021(7) 0.0281(4) 0.052(3) Uani 1 1 d . . .
C14 C 0.6911(10) 1.1775(8) 0.0047(5) 0.067(3) Uani 1 1 d . . .
H14A H 0.6405 1.2023 -0.0211 0.080 Uiso 1 1 calc R . .
C15 C 0.7884(12) 1.2207(8) 0.0170(6) 0.078(4) Uani 1 1 d . . .
H15A H 0.8057 1.2728 -0.0010 0.093 Uiso 1 1 calc R . .
C16 C 0.8601(11) 1.1839(8) 0.0573(5) 0.070(3) Uani 1 1 d . . .
H16A H 0.9247 1.2135 0.0678 0.084 Uiso 1 1 calc R . .
C17 C 0.8376(9) 1.1022(6) 0.0830(4) 0.052(2) Uani 1 1 d . . .
C18 C 0.7390(7) 1.0599(6) 0.0688(4) 0.043(2) Uani 1 1 d . . .
C19 C 0.9137(8) 1.0686(6) 0.1260(4) 0.049(2) Uani 1 1 d . . .
H19A H 0.9764 1.1020 0.1343 0.059 Uiso 1 1 calc R . .
C20 C 0.9815(8) 0.9749(7) 0.2016(5) 0.056(3) Uani 1 1 d . . .
H20A H 0.9591 1.0058 0.2370 0.067 Uiso 1 1 calc R . .
C21 C 0.9678(10) 0.8785(8) 0.2114(6) 0.076(2) Uani 1 1 d . . .
H21A H 1.0104 0.8469 0.1824 0.091 Uiso 1 1 calc R . .
H21B H 0.9965 0.8631 0.2495 0.091 Uiso 1 1 calc R . .
C22 C 1.1056(9) 0.9952(9) 0.1883(7) 0.093(5) Uani 1 1 d . . .
H22A H 1.1146 1.0563 0.1828 0.112 Uiso 1 1 calc R . .
H22B H 1.1278 0.9653 0.1536 0.112 Uiso 1 1 calc R . .
H22C H 1.1513 0.9764 0.2202 0.112 Uiso 1 1 calc R . .
C23 C 0.2399(13) 0.9342(9) 0.3713(7) 0.099(3) Uani 1 1 d U . .
H23A H 0.2673 0.9853 0.3901 0.119 Uiso 1 1 calc R . .
H23B H 0.2440 0.8862 0.3977 0.119 Uiso 1 1 calc R . .
H23C H 0.1636 0.9429 0.3597 0.119 Uiso 1 1 calc R . .
C24 C 0.2732(8) 0.8468(7) 0.2919(5) 0.062(3) Uani 1 1 d . . .
C25 C 0.1816(8) 0.7977(8) 0.3029(6) 0.066(3) Uani 1 1 d . . .
H25A H 0.1364 0.8129 0.3341 0.080 Uiso 1 1 calc R . .
C26 C 0.1524(10) 0.7282(9) 0.2711(7) 0.079(4) Uani 1 1 d . . .
H26A H 0.0892 0.6958 0.2800 0.095 Uiso 1 1 calc R . .
C27 C 0.2178(10) 0.7078(8) 0.2263(6) 0.075(3) Uani 1 1 d . . .
H27A H 0.1992 0.6602 0.2035 0.090 Uiso 1 1 calc R . .
C28 C 0.3127(8) 0.7550(7) 0.2126(5) 0.055(3) Uani 1 1 d . . .
C29 C 0.3411(7) 0.8262(6) 0.2449(4) 0.045(2) Uani 1 1 d . . .
C30 C 0.3858(9) 0.7205(6) 0.1626(5) 0.057(3) Uani 1 1 d . . .
H30A H 0.3588 0.6748 0.1403 0.068 Uiso 1 1 calc R . .
C31 C 0.5422(9) 0.7082(6) 0.1054(5) 0.069(3) Uani 1 1 d D . .
H31A H 0.4914 0.7269 0.0756 0.083 Uiso 1 1 d R A .
C32 C 0.6309(10) 0.7708(8) 0.0865(6) 0.076(2) Uani 1 1 d DU A .
H32C H 0.6933 0.7387 0.0703 0.091 Uiso 1 1 calc R . .
H32D H 0.6009 0.8073 0.0559 0.091 Uiso 1 1 calc R . .
C33 C 0.552(3) 0.6159(11) 0.0844(18) 0.087(7) Uani 0.41(3) 1 d PDU A 1
H33A H 0.5185 0.6110 0.0466 0.131 Uiso 0.41(3) 1 calc PR A 1
H33B H 0.5141 0.5782 0.1111 0.131 Uiso 0.41(3) 1 calc PR A 1
H33C H 0.6294 0.6001 0.0821 0.131 Uiso 0.41(3) 1 calc PR A 1
C33' C 0.5958(16) 0.6285(10) 0.1330(11) 0.087(7) Uani 0.59 1 d PDU A 2
H33D H 0.6271 0.6424 0.1703 0.131 Uiso 0.59(3) 1 d PR A 2
H33E H 0.5389 0.5852 0.1377 0.131 Uiso 0.59(3) 1 d PR A 2
H33F H 0.6535 0.6067 0.1080 0.131 Uiso 0.59(3) 1 d PR A 2
C34 C 0.6162(10) 1.0252(6) 0.2275(6) 0.071(3) Uani 1 1 d . A .
H34A H 0.5615 1.0227 0.2581 0.086 Uiso 1 1 calc R . .
H34B H 0.5837 1.0518 0.1938 0.086 Uiso 1 1 calc R . .
H34C H 0.6793 1.0586 0.2403 0.086 Uiso 1 1 calc R . .
N1 N 0.6504(7) 0.8640(6) 0.3455(4) 0.056(2) Uani 1 1 d . . .
N2 N 0.9037(6) 0.9983(5) 0.1535(3) 0.049(2) Uani 1 1 d . . .
N3 N 0.4792(6) 0.7508(5) 0.1506(4) 0.052(2) Uani 1 1 d . A .
O1W O 0.4846(7) 0.9437(5) 0.1131(4) 0.079(2) Uani 1 1 d . . .
H1WA H 0.4151 0.9344 0.1181 0.095 Uiso 1 1 d R . .
H1WB H 0.5166 0.9178 0.0851 0.095 Uiso 1 1 d R . .
O1 O 0.9883(7) 1.0661(5) 0.3301(4) 0.077(2) Uani 1 1 d . . .
O2 O 0.8383(5) 0.9478(5) 0.3090(3) 0.0559(18) Uani 1 1 d . . .
O3 O 0.6529(5) 0.7763(4) 0.2496(3) 0.0519(17) Uani 1 1 d . . .
O4 O 0.5706(6) 1.0524(5) 0.0184(3) 0.066(2) Uani 1 1 d . . .
O5 O 0.7101(5) 0.9839(4) 0.0907(3) 0.0530(17) Uani 1 1 d . . .
O6 O 0.8519(5) 0.8550(5) 0.2075(3) 0.0486(16) Uani 1 1 d . . .
O7 O 0.3043(7) 0.9170(5) 0.3229(4) 0.082(3) Uani 1 1 d . . .
O8 O 0.4297(5) 0.8756(4) 0.2323(3) 0.0560(18) Uani 1 1 d . . .
O9 O 0.6702(5) 0.8239(4) 0.1321(3) 0.0530(17) Uani 1 1 d . . .
O10 O 0.6519(5) 0.9396(4) 0.2134(3) 0.0481(16) Uani 1 1 d . . .
O2W O 0.8480(19) 0.6532(11) -0.0193(11) 0.296(13) Uani 1 1 d . . .
H2WA H 0.8383 0.5993 -0.0141 0.355 Uiso 1 1 d R . .
H2WB H 0.8108 0.6744 -0.0474 0.355 Uiso 1 1 d R . .
O3W O 0.6409(16) 0.559(2) -0.0251(11) 0.36(2) Uani 1 1 d . . .
H3WA H 0.5796 0.5864 -0.0269 0.437 Uiso 1 1 d R . .
H3WB H 0.6661 0.5477 -0.0589 0.437 Uiso 1 1 d R . .

loop_
_atom_site_aniso_label
_atom_site_aniso_U_11
_atom_site_aniso_U_22
_atom_site_aniso_U_33
_atom_site_aniso_U_23
_atom_site_aniso_U_13
_atom_site_aniso_U_12
Mn1 0.0385(7) 0.0497(8) 0.0481(8) 0.0034(7) -0.0025(6) -0.0042(7)
Mn2 0.0432(8) 0.0454(8) 0.0466(8) 0.0066(7) -0.0033(7) 0.0033(7)
Mn3 0.0402(7) 0.0401(8) 0.0577(9) -0.0041(7) -0.0027(6) -0.0030(7)
Cl1 0.0551(16) 0.0779(19) 0.0729(19) 0.0135(15) -0.0021(13) 0.0166(14)
Cl2 0.0738(19) 0.085(2) 0.0574(17) 0.0062(15) 0.0096(14) 0.0181(16)
C1 0.104(5) 0.078(5) 0.115(6) -0.009(4) 0.005(5) -0.009(4)
C2 0.095(10) 0.068(8) 0.062(8) -0.011(7) -0.026(7) -0.011(7)
C3 0.128(13) 0.061(8) 0.073(9) -0.013(7) -0.019(9) -0.002(8)
C4 0.199(19) 0.062(9) 0.073(10) -0.007(7) 0.010(12) 0.020(12)
C5 0.152(14) 0.073(9) 0.048(8) 0.008(6) -0.013(8) 0.015(10)
C6 0.106(10) 0.050(6) 0.045(6) 0.006(5) 0.004(6) 0.007(7)
C7 0.060(7) 0.073(7) 0.045(6) 0.003(6) -0.015(5) 0.004(6)
C8 0.063(7) 0.064(7) 0.050(7) 0.013(6) 0.006(5) 0.020(6)
C9 0.054(7) 0.131(11) 0.050(7) 0.020(7) 0.008(6) -0.007(8)
C10 0.069(4) 0.079(5) 0.080(5) 0.012(4) 0.005(3) -0.010(4)
C11 0.130(14) 0.141(15) 0.081(11) 0.020(10) 0.021(10) -0.036(12)
C12 0.104(5) 0.078(5) 0.115(6) -0.009(4) 0.005(5) -0.009(4)
C13 0.050(6) 0.056(7) 0.048(6) 0.008(5) -0.002(5) 0.007(5)
C14 0.065(7) 0.077(8) 0.058(7) 0.028(6) 0.005(6) 0.011(6)
C15 0.093(10) 0.060(7) 0.080(9) 0.037(6) 0.001(8) 0.006(7)
C16 0.070(8) 0.079(8) 0.063(8) 0.013(6) 0.014(6) -0.007(6)
C17 0.064(6) 0.043(6) 0.050(6) 0.010(5) 0.009(5) -0.003(5)
C18 0.038(5) 0.056(6) 0.036(5) 0.005(4) 0.009(4) 0.013(4)
C19 0.044(5) 0.051(6) 0.053(6) 0.009(5) 0.012(4) -0.005(4)
C20 0.038(5) 0.062(7) 0.069(8) 0.009(5) -0.016(5) -0.003(5)
C21 0.069(4) 0.079(5) 0.080(5) 0.012(4) 0.005(3) -0.010(4)
C22 0.049(7) 0.079(9) 0.150(13) 0.048(9) -0.001(8) -0.016(6)
C23 0.104(5) 0.078(5) 0.115(6) -0.009(4) 0.005(5) -0.009(4)
C24 0.042(6) 0.056(6) 0.089(8) 0.001(6) 0.007(5) 0.007(5)
C25 0.033(6) 0.080(9) 0.086(9) 0.022(7) -0.010(5) 0.012(6)
C26 0.051(7) 0.070(9) 0.117(11) 0.029(8) 0.002(8) -0.008(6)
C27 0.056(7) 0.058(7) 0.111(10) -0.004(7) -0.005(8) 0.002(6)
C28 0.045(6) 0.058(7) 0.062(7) 0.013(5) -0.013(5) -0.004(5)
C29 0.026(4) 0.046(6) 0.062(6) 0.001(5) -0.006(4) 0.002(4)
C30 0.062(7) 0.032(5) 0.077(8) 0.004(5) -0.013(6) -0.007(5)
C31 0.069(7) 0.067(7) 0.071(8) -0.026(6) -0.004(6) 0.009(6)
C32 0.069(4) 0.079(5) 0.080(5) 0.012(4) 0.005(3) -0.010(4)
C33 0.079(13) 0.038(8) 0.144(19) -0.005(12) 0.035(13) -0.015(8)
C33' 0.079(13) 0.038(8) 0.144(19) -0.005(12) 0.035(13) -0.015(8)
C34 0.068(7) 0.033(6) 0.113(10) -0.010(6) 0.002(7) 0.003(5)
N1 0.047(5) 0.073(6) 0.047(5) 0.006(5) -0.009(4) -0.009(5)
N2 0.037(4) 0.060(5) 0.049(5) 0.015(4) 0.005(4) 0.001(4)
N3 0.042(4) 0.043(4) 0.071(6) 0.003(4) -0.015(4) -0.001(4)
O1W 0.064(5) 0.083(6) 0.090(6) 0.013(5) 0.000(4) 0.011(4)
O1 0.062(5) 0.063(5) 0.106(7) -0.023(5) -0.026(5) -0.018(4)
O2 0.051(4) 0.065(4) 0.052(4) -0.006(4) 0.001(3) -0.011(3)
O3 0.044(4) 0.052(4) 0.060(4) 0.008(3) -0.009(3) -0.026(3)
O4 0.062(5) 0.059(5) 0.078(5) 0.020(4) -0.022(4) 0.015(4)
O5 0.045(4) 0.048(4) 0.067(4) 0.016(3) -0.010(3) 0.001(3)
O6 0.036(3) 0.064(4) 0.046(4) 0.014(3) 0.001(3) -0.003(3)
O7 0.083(6) 0.071(5) 0.091(6) -0.023(5) 0.037(5) -0.021(5)
O8 0.046(4) 0.051(4) 0.071(5) -0.007(3) 0.002(3) -0.001(3)
O9 0.044(4) 0.066(5) 0.049(4) -0.007(3) -0.011(3) 0.004(3)
O10 0.052(4) 0.044(4) 0.049(4) -0.003(3) -0.001(3) -0.006(3)
O2W 0.35(3) 0.114(12) 0.42(4) -0.060(17) -0.06(3) 0.090(17)
O3W 0.190(19) 0.61(6) 0.30(3) -0.07(4) -0.12(2) 0.12(3)

loop_
_atom_type_symbol
_atom_type_description
_atom_type_scat_dispersion_real
_atom_type_scat_dispersion_imag
_atom_type_scat_source
C C 0.0033 0.0016 'International Tables Vol C Tables 4.2.6.8 and 6.1.1.4'
H H 0.0000 0.0000 'International Tables Vol C Tables 4.2.6.8 and 6.1.1.4'
N N 0.0061 0.0033 'International Tables Vol C Tables 4.2.6.8 and 6.1.1.4'
O O 0.0106 0.0060 'International Tables Vol C Tables 4.2.6.8 and 6.1.1.4'
Mn Mn 0.3368 0.7283 'International Tables Vol C Tables 4.2.6.8 and 6.1.1.4'
Cl Cl 0.1484 0.1585 'International Tables Vol C Tables 4.2.6.8 and 6.1.1.4'

loop_
_geom_angle_atom_site_label_1
_geom_angle_atom_site_label_2
_geom_angle_atom_site_label_3
_geom_angle
O2 Mn1 O3 167.5(3)
O2 Mn1 O6 91.5(3)
O3 Mn1 O6 93.9(3)
O2 Mn1 N1 90.1(3)
O3 Mn1 N1 83.0(3)
O6 Mn1 N1 171.6(3)
O2 Mn1 O10 94.7(3)
O3 Mn1 O10 75.7(3)
O6 Mn1 O10 76.5(2)
N1 Mn1 O10 95.1(3)
O2 Mn1 Cl1 92.5(2)
O3 Mn1 Cl1 97.9(2)
O6 Mn1 Cl1 97.6(2)
N1 Mn1 Cl1 90.6(3)
O10 Mn1 Cl1 170.77(18)
O5 Mn2 O6 162.5(3)
O5 Mn2 O9 90.2(3)
O6 Mn2 O9 93.4(3)
O5 Mn2 N2 91.0(3)
O6 Mn2 N2 84.0(3)
O9 Mn2 N2 174.9(3)
O5 Mn2 O10 87.7(3)
O6 Mn2 O10 77.1(2)
O9 Mn2 O10 72.4(2)
N2 Mn2 O10 102.7(3)
O5 Mn2 Cl2 100.0(2)
O6 Mn2 Cl2 97.0(2)
O9 Mn2 Cl2 92.9(2)
N2 Mn2 Cl2 91.8(2)
O10 Mn2 Cl2 163.53(18)
O5 Mn2 Mn3 85.6(2)
O6 Mn2 Mn3 87.36(18)
O9 Mn2 Mn3 35.5(2)
N2 Mn2 Mn3 139.6(2)
O10 Mn2 Mn3 37.09(15)
Cl2 Mn2 Mn3 128.39(10)
O8 Mn3 O10 99.8(3)
O8 Mn3 O9 173.8(3)
O10 Mn3 O9 86.0(3)
O8 Mn3 N3 91.5(3)
O10 Mn3 N3 168.1(3)
O9 Mn3 N3 82.9(3)
O8 Mn3 O3 98.3(3)
O10 Mn3 O3 79.9(2)
O9 Mn3 O3 84.8(3)
N3 Mn3 O3 94.7(3)
O8 Mn3 O1W 91.1(3)
O10 Mn3 O1W 92.1(3)
O9 Mn3 O1W 86.5(3)
N3 Mn3 O1W 91.6(3)
O3 Mn3 O1W 168.5(3)
O8 Mn3 Mn2 149.3(2)
O10 Mn3 Mn2 50.2(2)
O9 Mn3 Mn2 36.1(2)
N3 Mn3 Mn2 118.9(3)
O3 Mn3 Mn2 83.92(17)
O1W Mn3 Mn2 84.7(2)
O1 C1 H1A 109.5
O1 C1 H1B 109.5
H1A C1 H1B 109.5
O1 C1 H1C 109.5
H1A C1 H1C 109.5
H1B C1 H1C 109.5
O1 C2 C3 128.6(13)
O1 C2 C7 115.5(11)
C3 C2 C7 116.0(14)
C2 C3 C4 124.4(14)
C2 C3 H3A 117.8
C4 C3 H3A 117.8
C5 C4 C3 119.3(14)
C5 C4 H4A 120.3
C3 C4 H4A 120.3
C4 C5 C6 119.5(15)
C4 C5 H5A 120.2
C6 C5 H5A 120.2
C7 C6 C8 121.7(10)
C7 C6 C5 119.5(13)
C8 C6 C5 118.7(13)
O2 C7 C6 121.9(10)
O2 C7 C2 117.1(11)
C6 C7 C2 121.0(11)
N1 C8 C6 129.3(11)
N1 C8 H8A 115.3
C6 C8 H8A 115.3
N1 C9 C11 114.1(11)
N1 C9 C10 107.4(9)
C11 C9 C10 109.5(12)
N1 C9 H9A 108.6
C11 C9 H9A 108.6
C10 C9 H9A 108.6
O3 C10 C9 108.2(10)
O3 C10 H10A 110.1
C9 C10 H10A 110.1
O3 C10 H10B 110.1
C9 C10 H10B 110.1
H10A C10 H10B 108.4
C9 C11 H11A 109.5
C9 C11 H11B 109.5
H11A C11 H11B 109.5
C9 C11 H11C 109.5
H11A C11 H11C 109.5
H11B C11 H11C 109.5
O4 C12 H12A 109.5
O4 C12 H12B 109.5
H12A C12 H12B 109.5
O4 C12 H12C 109.5
H12A C12 H12C 109.5
H12B C12 H12C 109.5
C14 C13 O4 126.9(10)
C14 C13 C18 122.7(10)
O4 C13 C18 110.5(8)
C13 C14 C15 122.2(11)
C13 C14 H14A 118.9
C15 C14 H14A 118.9
C14 C15 C16 117.6(10)
C14 C15 H15A 121.2
C16 C15 H15A 121.2
C15 C16 C17 121.8(12)
C15 C16 H16A 119.1
C17 C16 H16A 119.1
C18 C17 C16 118.8(10)
C18 C17 C19 121.9(8)
C16 C17 C19 119.1(10)
O5 C18 C17 123.4(8)
O5 C18 C13 119.7(9)
C17 C18 C13 116.9(9)
N2 C19 C17 126.5(9)
N2 C19 H19A 116.8
C17 C19 H19A 116.8
N2 C20 C21 106.4(9)
N2 C20 C22 113.7(9)
C21 C20 C22 109.4(10)
N2 C20 H20A 109.1
C21 C20 H20A 109.1
C22 C20 H20A 109.1
O6 C21 C20 110.1(9)
O6 C21 H21A 109.6
C20 C21 H21A 109.6
O6 C21 H21B 109.6
C20 C21 H21B 109.6
H21A C21 H21B 108.2
C20 C22 H22A 109.5
C20 C22 H22B 109.5
H22A C22 H22B 109.5
C20 C22 H22C 109.5
H22A C22 H22C 109.5
H22B C22 H22C 109.5
O7 C23 H23A 109.5
O7 C23 H23B 109.5
H23A C23 H23B 109.5
O7 C23 H23C 109.5
H23A C23 H23C 109.5
H23B C23 H23C 109.5
O7 C24 C25 125.0(11)
O7 C24 C29 115.7(9)
C25 C24 C29 119.3(11)
C26 C25 C24 123.7(12)
C26 C25 H25A 118.1
C24 C25 H25A 118.1
C27 C26 C25 117.2(12)
C27 C26 H26A 121.4
C25 C26 H26A 121.4
C26 C27 C28 122.2(12)
C26 C27 H27A 118.9
C28 C27 H27A 118.9
C29 C28 C27 120.2(11)
C29 C28 C30 122.9(9)
C27 C28 C30 116.9(10)
O8 C29 C28 122.5(9)
O8 C29 C24 120.0(9)
C28 C29 C24 117.4(9)
N3 C30 C28 123.0(10)
N3 C30 H30A 118.5
C28 C30 H30A 118.5
N3 C31 C32 106.5(8)
N3 C31 C33 134.6(15)
C32 C31 C33 117.5(15)
N3 C31 H31A 92.7
C32 C31 H31A 92.6
C33 C31 H31A 96.0
O9 C32 C31 113.2(10)
O9 C32 H32C 108.9
C31 C32 H32C 108.9
O9 C32 H32D 108.9
C31 C32 H32D 108.9
H32C C32 H32D 107.7
C31 C33 H33A 109.5
C31 C33 H33B 109.5
H33A C33 H33B 109.5
C31 C33 H33C 109.5
H33A C33 H33C 109.5
H33B C33 H33C 109.5
C31 C33 H33E 91.9
H33A C33 H33E 139.5
H33B C33 H33E 30.1
H33C C33 H33E 94.1
C31 C33 H33F 92.3
H33A C33 H33F 137.5
H33B C33 H33F 96.0
H33C C33 H33F 28.2
H33E C33 H33F 72.2
H33D C33' H33E 109.5
H33D C33' H33F 109.5
H33E C33' H33F 109.5
O10 C34 H34A 109.5
O10 C34 H34B 109.5
H34A C34 H34B 109.5
O10 C34 H34C 109.5
H34A C34 H34C 109.5
H34B C34 H34C 109.5
C8 N1 C9 122.9(10)
C8 N1 Mn1 124.3(8)
C9 N1 Mn1 112.6(7)
C19 N2 C20 121.5(8)
C19 N2 Mn2 125.7(7)
C20 N2 Mn2 112.9(6)
C30 N3 C31 117.1(9)
C30 N3 Mn3 127.9(8)
C31 N3 Mn3 115.0(6)
Mn3 O1W H1WA 98.6
Mn3 O1W H1WB 95.8
H1WA O1W H1WB 117.6
C2 O1 C1 117.3(10)
C7 O2 Mn1 132.5(7)
C10 O3 Mn1 110.9(7)
C10 O3 Mn3 118.2(6)
Mn1 O3 Mn3 104.9(3)
C13 O4 C12 115.8(9)
C18 O5 Mn2 130.3(6)
C21 O6 Mn2 108.6(6)
C21 O6 Mn1 118.6(7)
Mn2 O6 Mn1 117.5(3)
C24 O7 C23 115.2(9)
C29 O8 Mn3 130.4(6)
C32 O9 Mn3 111.9(6)
C32 O9 Mn2 134.4(6)
Mn3 O9 Mn2 108.4(3)
C34 O10 Mn3 123.1(6)
C34 O10 Mn1 121.5(7)
Mn3 O10 Mn1 99.5(3)
C34 O10 Mn2 123.1(7)
Mn3 O10 Mn2 92.7(3)
Mn1 O10 Mn2 88.7(2)
H2WA O2W H2WB 114.4
H3WA O3W H3WB 111.2

loop_
_geom_bond_atom_site_label_1
_geom_bond_atom_site_label_2
_geom_bond_distance
Mn1 O2 1.840(7)
Mn1 O3 1.900(6)
Mn1 O6 1.990(6)
Mn1 N1 2.008(9)
Mn1 O10 2.389(7)
Mn1 Cl1 2.506(3)
Mn2 O5 1.862(6)
Mn2 O6 1.932(6)
Mn2 O9 1.943(7)
Mn2 N2 1.975(8)
Mn2 O10 2.408(7)
Mn2 Cl2 2.494(3)
Mn2 Mn3 3.130(2)
Mn3 O8 1.860(7)
Mn3 O10 1.890(6)
Mn3 O9 1.916(7)
Mn3 N3 1.987(8)
Mn3 O3 2.231(7)
Mn3 O1W 2.330(8)
C1 O1 1.410(14)
C1 H1A 0.9600
C1 H1B 0.9600
C1 H1C 0.9600
C2 O1 1.317(16)
C2 C3 1.339(18)
C2 C7 1.421(16)
C3 C4 1.39(2)
C3 H3A 0.9300
C4 C5 1.34(2)
C4 H4A 0.9300
C5 C6 1.405(16)
C5 H5A 0.9300
C6 C7 1.382(16)
C6 C8 1.404(17)
C7 O2 1.358(13)
C8 N1 1.267(13)
C8 H8A 0.9300
C9 N1 1.469(14)
C9 C11 1.529(17)
C9 C10 1.530(18)
C9 H9A 0.9800
C10 O3 1.442(13)
C10 H10A 0.9700
C10 H10B 0.9700
C11 H11A 0.9600
C11 H11B 0.9600
C11 H11C 0.9600
C12 O4 1.435(16)
C12 H12A 0.9600
C12 H12B 0.9600
C12 H12C 0.9600
C13 C14 1.316(14)
C13 O4 1.402(13)
C13 C18 1.430(13)
C14 C15 1.372(17)
C14 H14A 0.9300
C15 C16 1.384(17)
C15 H15A 0.9300
C16 C17 1.421(15)
C16 H16A 0.9300
C17 C18 1.387(14)
C17 C19 1.440(14)
C18 O5 1.324(11)
C19 N2 1.263(11)
C19 H19A 0.9300
C20 N2 1.489(12)
C20 C21 1.518(16)
C20 C22 1.547(14)
C20 H20A 0.9800
C21 O6 1.435(13)
C21 H21A 0.9700
C21 H21B 0.9700
C22 H22A 0.9600
C22 H22B 0.9600
C22 H22C 0.9600
C23 O7 1.378(15)
C23 H23A 0.9600
C23 H23B 0.9600
C23 H23C 0.9600
C24 O7 1.351(13)
C24 C25 1.355(15)
C24 C29 1.390(14)
C25 C26 1.346(18)
C25 H25A 0.9300
C26 C27 1.330(18)
C26 H26A 0.9300
C27 C28 1.387(15)
C27 H27A 0.9300
C28 C29 1.371(14)
C28 C30 1.539(15)
C29 O8 1.337(11)
C30 N3 1.242(12)
C30 H30A 0.9300
C31 N3 1.444(13)
C31 C32 1.501(9)
C31 C33 1.511(10)
C31 H31A 0.9600
C32 O9 1.413(14)
C32 H32C 0.9700
C32 H32D 0.9700
C33 H33A 0.9600
C33 H33B 0.9600
C33 H33C 0.9600
C33 H33E 1.3246
C33 H33F 1.3374
C33' H33D 0.9599
C33' H33E 0.9601
C33' H33F 0.9600
C34 O10 1.429(12)
C34 H34A 0.9600
C34 H34B 0.9600
C34 H34C 0.9600
O1W H1WA 0.8500
O1W H1WB 0.8500
O2W H2WA 0.8500
O2W H2WB 0.8499
O3W H3WA 0.8499
O3W H3WB 0.8500

loop_
_geom_hbond_atom_site_label_D
_geom_hbond_atom_site_label_H
_geom_hbond_atom_site_label_A
_geom_hbond_distance_DH
_geom_hbond_distance_HA
_geom_hbond_distance_DA
_geom_hbond_angle_DHA
O1W H1WA O8 0.85 2.79 3.008(11) 96.9
O1W H1WB O5 0.85 2.53 2.815(10) 100.6
O1W H1WB O9 0.85 2.58 2.924(10) 105.5
O1W H1WB O4 0.85 2.67 2.939(11) 100.3
O2W H2WA O3W 0.85 2.45 2.88(3) 111.6
